data_4133892
loop_
_publ_author_name
'Hojorat, Maher'
'Al Sabea, Hassan'
'Norel, Lucie'
'Bernot, Kevin'
'Roisnel, Thierry'
'Gendron, Frederic'
'Le Guennic, Boris'
'Trzop, Elzbieta'
'Collet, Eric'
'Long, Jeffrey R.'
'Rigaut, St\'ephane'

_publ_section_title
;
 Hysteresis Photomodulation via Single-Crystal-to-Single-Crystal
 Isomerization of a Photochromic Chain of Dysprosium Single-Molecule
 Magnets.
;
_journal_name_full 'Journal of the American Chemical Society'
_journal_paper_doi 10.1021/jacs.9b10584
_journal_year 2019
_chemical_formula_moiety 'C49 H35 B Dy F7 N11 S2, F6 P'
_chemical_formula_sum 'C49 H35 B Dy F13 N11 P S2'
_chemical_formula_weight 1293.28
_chemical_melting_point ?
_space_group_crystal_system monoclinic
_space_group_IT_number 14
_space_group_name_Hall '-P 2ybc'
_space_group_name_H-M_alt 'P 1 21/c 1'
_atom_sites_solution_hydrogens geom
_atom_sites_solution_primary dual
_atom_sites_solution_secondary difmap
_cell_angle_alpha 90
_cell_angle_beta 105.660(3)
_cell_angle_gamma 90
_cell_formula_units_Z 4
_cell_length_a 12.8317(4)
_cell_length_b 36.4980(9)
_cell_length_c 16.7295(5)
_cell_measurement_reflns_used 10039
_cell_measurement_temperature 293
_cell_measurement_theta_max 20.4910
_cell_measurement_theta_min 3.2290
_cell_volume 7544.1(4)
_computing_cell_refinement 'CrysAlisPro 1.171.38.46 (Rigaku OD, 2015)'
_computing_data_collection 'CrysAlisPro 1.171.38.46 (Rigaku OD, 2015)'
_computing_data_reduction 'CrysAlisPro 1.171.38.46 (Rigaku OD, 2015)'
_computing_molecular_graphics 'Olex2 (Dolomanov et al., 2009)'
_computing_publication_material 'Olex2 (Dolomanov et al., 2009)'
_computing_structure_refinement 'ShelXL (Sheldrick, 2015)'
_computing_structure_solution 'SHELXT 2014/5 (Sheldrick, 2014)'
_diffrn_ambient_temperature 293.0
_diffrn_detector 'CCD plate'
_diffrn_detector_area_resol_mean 16.1852
_diffrn_detector_type Sapphire3
_diffrn_measured_fraction_theta_full 0.998
_diffrn_measured_fraction_theta_max 0.998
_diffrn_measurement_details
;
List of Runs (angles in degrees, time in seconds):

  # Type    Start    End  Width  t~exp~   \w     \q     \k     \f   Frames
--------------------------------------------------------------------------
  1  \w    -78.00 -52.50   0.75   45.00    --    0.94   0.00-180.00   34
  2  \w    -60.00 -33.00   0.75   60.00    --  -32.81 178.00 150.00   36
  3  \w     48.00 120.00   0.75   60.00    --   34.68 178.00  90.00   96
  4  \w     34.00 109.00   0.75   60.00    --   34.68  77.00  30.00  100
  5  \w    -24.00 112.50   0.75   60.00    --   34.68  19.00-150.00  182
  6  \w    -78.00 -52.50   0.75   45.00    --    0.94   0.00-180.00   34
  7  \w    -60.00 -33.00   0.75   60.00    --  -32.81 178.00 150.00   36
  8  \w     48.00 120.00   0.75   60.00    --   34.68 178.00  90.00   96
  9  \w     34.00 109.00   0.75   60.00    --   34.68  77.00  30.00  100
 10  \w    -24.00 112.50   0.75   60.00    --   34.68  19.00-150.00  182
 
This is a product of crystal irradiation for ~32h with 532nm cw-laser. 
Single-crystal-to-single-crystal transformation. 
;
_diffrn_measurement_device 'four-circle diffractometer'
_diffrn_measurement_device_type 'Xcalibur, Sapphire3'
_diffrn_measurement_method '\w scans'
_diffrn_orient_matrix_type 'CrysAlisPro convention (1999,Acta A55,543-557)'
_diffrn_orient_matrix_UB_11 0.0501750000
_diffrn_orient_matrix_UB_12 0.0046842000
_diffrn_orient_matrix_UB_13 0.0282833000
_diffrn_orient_matrix_UB_21 0.0213485000
_diffrn_orient_matrix_UB_22 0.0044579000
_diffrn_orient_matrix_UB_23 -0.0337193000
_diffrn_orient_matrix_UB_31 -0.0179918000
_diffrn_orient_matrix_UB_32 0.0183257000
_diffrn_orient_matrix_UB_33 0.0009880000
_diffrn_radiation_monochromator graphite
_diffrn_radiation_probe x-ray
_diffrn_radiation_type MoK\a
_diffrn_radiation_wavelength 0.71073
_diffrn_reflns_av_R_equivalents 0.1053
_diffrn_reflns_av_unetI/netI 0.1043
_diffrn_reflns_Laue_measured_fraction_full 0.998
_diffrn_reflns_Laue_measured_fraction_max 0.998
_diffrn_reflns_limit_h_max 15
_diffrn_reflns_limit_h_min -15
_diffrn_reflns_limit_k_max 43
_diffrn_reflns_limit_k_min -42
_diffrn_reflns_limit_l_max 19
_diffrn_reflns_limit_l_min -10
_diffrn_reflns_number 69078
_diffrn_reflns_point_group_measured_fraction_full 0.998
_diffrn_reflns_point_group_measured_fraction_max 0.998
_diffrn_reflns_theta_full 24.999
_diffrn_reflns_theta_max 24.999
_diffrn_reflns_theta_min 3.109
_diffrn_source 'fine-focus sealed X-ray tube'
_diffrn_source_type 'Enhance (Mo) X-ray Source'
_exptl_absorpt_coefficient_mu 1.132
_exptl_absorpt_correction_T_max 1.00000
_exptl_absorpt_correction_T_min 0.82902
_exptl_absorpt_correction_type multi-scan
_exptl_absorpt_process_details
;
CrysAlisPro 1.171.38.46 (Rigaku Oxford Diffraction, 2015)
Empirical absorption correction using spherical harmonics,
 implemented in SCALE3 ABSPACK scaling algorithm.
;
_exptl_crystal_colour colourless
_exptl_crystal_colour_primary colourless
_exptl_crystal_density_diffrn 1.139
_exptl_crystal_density_meas ?
_exptl_crystal_density_method none
_exptl_crystal_description block
_exptl_crystal_F_000 2564
_exptl_crystal_size_max 0.253
_exptl_crystal_size_mid 0.151
_exptl_crystal_size_min 0.11
_platon_squeeze_details
;
N: Total Potential Solvent Accessible Void Vol  (SOLV-Map Value) ...  3019 Ang^3
N: Electron Count Voids / Cell =    688 (i.e. around 170e- per assymetric unit)
Distribution of electron density as well knowledge about the reaction process
do not allow for accurate determination of the voids content: it may concern 
used solvents, reaction side products or products of complex decomposition. 
;
_refine_diff_density_max 0.835
_refine_diff_density_min -0.390
_refine_diff_density_rms 0.089
_refine_ls_extinction_method none
_refine_ls_goodness_of_fit_ref 0.993
_refine_ls_hydrogen_treatment constr
_refine_ls_matrix_type full
_refine_ls_number_parameters 724
_refine_ls_number_reflns 13253
_refine_ls_number_restraints 99
_refine_ls_restrained_S_all 1.049
_refine_ls_R_factor_all 0.1294
_refine_ls_R_factor_gt 0.0661
_refine_ls_shift/su_max 0.003
_refine_ls_shift/su_mean 0.000
_refine_ls_structure_factor_coef Fsqd
_refine_ls_weighting_details 'w=1/[\s^2^(Fo^2^)+(0.0928P)^2^] where P=(Fo^2^+2Fc^2^)/3'
_refine_ls_weighting_scheme calc
_refine_ls_wR_factor_gt 0.1591
_refine_ls_wR_factor_ref 0.1953
_reflns_Friedel_coverage 0.000
_reflns_number_gt 7127
_reflns_number_total 13253
_reflns_threshold_expression 'I > 2\s(I)'
_cod_data_source_file ja9b10584_si_002.cif
_cod_data_source_block 1o
_cod_depositor_comments
;
The following automatic conversions were performed:

data item '_chemical_melting_point' value 'not measured' was changed
to '?' -- the value is undefined or not given.

data item '_exptl_crystal_density_meas' value 'not measured' was
changed to '?' -- the value is perceived as not measured.

Automatic conversion script
Id: cif_fix_values 7556 2019-12-06 15:28:31Z antanas 
;
_cod_database_code 4133892
_shelx_shelxl_version_number 2017/1
_shelx_space_group_comment
;
The symmetry employed for this shelxl refinement is uniquely defined
by the following loop, which should always be used as a source of
symmetry information in preference to the above space-group names.
They are only intended as comments.
;
_shelx_estimated_absorpt_t_max 0.886
_shelx_estimated_absorpt_t_min 0.763
_reflns_odcompleteness_completeness 99.78
_reflns_odcompleteness_iscentric 1
_reflns_odcompleteness_theta 26.32
_platon_squeeze_void_probe_radius 1.20
_olex2_refinement_description
;
1. Fixed Uiso
 At 1.2 times of:
  All B(H) groups, All C(H) groups
 At 1.5 times of:
  All C(H,H,H) groups
2. Restrained distances
 C32-C33 = C31-C32
 1.4 with sigma of 0.01
 C41-C40 = C40-C39
 1.4 with sigma of 0.01
 F4-C13 = F4A-C13 = F5-C13 = F5A-C13
 1.35 with sigma of 0.01
 C14-C13 \\sim C13-C12
 with sigma of 0.01
3. Uiso/Uaniso restraints and constraints
Uanis(C13) \\sim Ueq, Uanis(F5) \\sim Ueq: with sigma of 0.01 and sigma for
terminal atoms of 0.02
Uanis(C14) \\sim Ueq: with sigma of 0.01 and sigma for terminal atoms of 0.02
Uanis(F7) \\sim Ueq, Uanis(F6) \\sim Ueq, Uanis(F2) \\sim Ueq, Uanis(F12) \\sim
Ueq, Uanis(F5A) \\sim Ueq, Uanis(F8) \\sim Ueq: with sigma of 0.005 and sigma
for terminal atoms of 0.01
Uanis(F3) \\sim Ueq: with sigma of 0.0025 and sigma for terminal atoms of 0.005
Uanis(F4A) \\sim Ueq: with sigma of 0.01 and sigma for terminal atoms of 0.02
Uanis(F9) \\sim Ueq, Uanis(F10) \\sim Ueq, Uanis(F11) \\sim Ueq, Uanis(F13)
\\sim Ueq: with sigma of 0.01 and sigma for terminal atoms of 0.02
4. Others
 Sof(F4A)=Sof(F5A)=1-FVAR(1)
 Sof(F5)=Sof(F4)=FVAR(1)
5.a Ternary CH refined with riding coordinates:
 B1(H1A)
5.b Aromatic/amide H refined with riding coordinates:
 C7(H7), C2(H2), C22(H22), C1(H1), C19(H19), C21(H21), C41(H41), C34(H34),
 C40(H40), C25(H25), C4(H4), C5(H5), C35(H35), C49(H49), C37(H37), C33(H33),
 C45(H45), C29(H29), C36(H36), C24(H24), C26(H26), C32(H32), C43(H43), C48(H48),
  C44(H44), C42(H42), C28(H28), C27(H27)
5.c Idealised Me refined as rotating group:
 C18(H18A,H18B,H18C), C10(H10A,H10B,H10C)
;
_olex2_submission_special_instructions 'No special instructions were received'
_oxdiff_exptl_absorpt_empirical_details
;
Empirical correction (ABSPACK) includes:
- Absorption correction using spherical harmonics
- Frame scaling
;
_oxdiff_exptl_absorpt_empirical_full_max 1.162
_oxdiff_exptl_absorpt_empirical_full_min 0.842

loop_
_space_group_symop_operation_xyz
'x, y, z'
'-x, y+1/2, -z+1/2'
'-x, -y, -z'
'x, -y-1/2, z-1/2'

loop_
_atom_site_label
_atom_site_type_symbol
_atom_site_fract_x
_atom_site_fract_y
_atom_site_fract_z
_atom_site_U_iso_or_equiv
_atom_site_adp_type
_atom_site_occupancy
_atom_site_site_symmetry_order
_atom_site_calc_flag
_atom_site_refinement_flags_posn
_atom_site_refinement_flags_adp
_atom_site_refinement_flags_occupancy
_atom_site_disorder_assembly
_atom_site_disorder_group
Dy1 Dy 0.40678(3) 0.84490(2) 0.41827(2) 0.06206(17) Uani 1 1 d . . . . .
S1 S 0.2980(2) 0.63169(6) 0.41181(15) 0.0971(8) Uani 1 1 d . . . . .
F1 F 0.2710(3) 0.85601(12) 0.3192(3) 0.0793(12) Uani 1 1 d . . . . .
N5 N 0.4540(5) 0.81437(16) 0.5565(4) 0.0678(17) Uani 1 1 d . . . . .
N3 N 0.3435(5) 0.91120(16) 0.4491(4) 0.0683(17) Uani 1 1 d . . . . .
N11 N 0.4946(5) 0.39609(18) 0.1469(5) 0.0775(19) Uani 1 1 d . . . . .
N7 N 0.5906(5) 0.82043(15) 0.4418(4) 0.0656(17) Uani 1 1 d . . . . .
N1 N 0.3598(5) 0.77707(17) 0.3895(4) 0.0693(17) Uani 1 1 d . . . . .
N9 N 0.5277(5) 0.88148(18) 0.5321(4) 0.0720(18) Uani 1 1 d . . . . .
N6 N 0.5530(6) 0.80981(17) 0.6114(5) 0.0737(18) Uani 1 1 d . . . . .
N10 N 0.6224(5) 0.87105(19) 0.5858(4) 0.0774(19) Uani 1 1 d . . . . .
N8 N 0.6691(5) 0.81664(18) 0.5142(5) 0.0751(19) Uani 1 1 d . . . . .
N2 N 0.4611(6) 0.82182(17) 0.2860(5) 0.0725(18) Uani 1 1 d . . . . .
N4 N 0.2468(5) 0.82562(18) 0.4819(5) 0.0746(19) Uani 1 1 d . . . . .
C7 C 0.1825(6) 0.6538(2) 0.2708(5) 0.068(2) Uani 1 1 d . . . . .
H7 H 0.147364 0.668878 0.226934 0.082 Uiso 1 1 calc R . . . .
C16 C 0.2458(7) 0.5483(2) 0.1804(5) 0.077(2) Uani 1 1 d . . . . .
C2 C 0.3910(6) 0.7128(2) 0.4128(5) 0.071(2) Uani 1 1 d . . . . .
H2 H 0.437444 0.694182 0.438681 0.085 Uiso 1 1 calc R . . . .
C46 C 0.2683(8) 0.8043(2) 0.5512(6) 0.075(2) Uani 1 1 d . . . . .
C47 C 0.3823(8) 0.8015(2) 0.5948(6) 0.078(2) Uani 1 1 d . . . . .
C22 C 0.5139(7) 0.4528(3) 0.2200(6) 0.089(3) Uani 1 1 d . . . . .
H22 H 0.560182 0.468930 0.255573 0.107 Uiso 1 1 calc R . . . .
C1 C 0.4210(6) 0.7490(2) 0.4259(5) 0.070(2) Uani 1 1 d . . . . .
H1 H 0.488032 0.754239 0.462448 0.084 Uiso 1 1 calc R . . . .
C23 C 0.4070(7) 0.4616(2) 0.1851(5) 0.072(2) Uani 1 1 d . . . . .
C38 C 0.4133(7) 0.9335(2) 0.4979(6) 0.075(2) Uani 1 1 d . . . . .
C19 C 0.2600(7) 0.5087(2) 0.1760(5) 0.076(2) Uani 1 1 d . . . . .
H19 H 0.202229 0.492494 0.160578 0.091 Uiso 1 1 calc R . . . .
C30 C 0.5631(7) 0.8103(2) 0.2951(6) 0.080(2) Uani 1 1 d . . . . .
C21 C 0.5506(7) 0.4194(3) 0.2008(6) 0.088(3) Uani 1 1 d . . . . .
H21 H 0.621176 0.412957 0.228417 0.106 Uiso 1 1 calc R . . . .
C31 C 0.6307(6) 0.8081(2) 0.3795(6) 0.075(2) Uani 1 1 d D . . . .
C17 C 0.3448(7) 0.5664(2) 0.2005(6) 0.080(2) Uani 1 1 d . . . . .
C41 C 0.6692(7) 0.8994(2) 0.6308(6) 0.089(3) Uani 1 1 d D . . . .
H41 H 0.734430 0.898892 0.671968 0.106 Uiso 1 1 calc R . . . .
C34 C 0.2493(7) 0.9254(3) 0.4063(6) 0.087(3) Uani 1 1 d . . . . .
H34 H 0.199718 0.910315 0.370250 0.105 Uiso 1 1 calc R . . . .
C15 C 0.1387(6) 0.5656(2) 0.1636(6) 0.077(2) Uani 1 1 d . . . . .
C8 C 0.1690(7) 0.6147(2) 0.2711(6) 0.074(2) Uani 1 1 d . . . . .
C40 C 0.6046(6) 0.9296(2) 0.6061(5) 0.085(3) Uani 1 1 d D . . . .
H40 H 0.618140 0.953494 0.625498 0.102 Uiso 1 1 calc R . . . .
C3 C 0.2884(7) 0.7045(2) 0.3592(5) 0.072(2) Uani 1 1 d . . . . .
C25 C 0.3912(7) 0.4043(2) 0.1176(6) 0.082(3) Uani 1 1 d . . . . .
H25 H 0.346509 0.387419 0.083097 0.099 Uiso 1 1 calc R . . . .
C20 C 0.3640(6) 0.4978(2) 0.1961(5) 0.075(2) Uani 1 1 d . . . . .
C39 C 0.5145(6) 0.9168(2) 0.5458(5) 0.068(2) Uani 1 1 d D . . . .
C6 C 0.2533(6) 0.6666(2) 0.3429(5) 0.072(2) Uani 1 1 d . . . . .
C4 C 0.2251(7) 0.7336(2) 0.3208(5) 0.076(2) Uani 1 1 d . . . . .
H4 H 0.157536 0.729379 0.284058 0.091 Uiso 1 1 calc R . . . .
C5 C 0.2629(7) 0.7688(2) 0.3374(5) 0.073(2) Uani 1 1 d . . . . .
H5 H 0.219102 0.787954 0.311231 0.087 Uiso 1 1 calc R . . . .
C11 C 0.1077(7) 0.5948(2) 0.1989(6) 0.077(2) Uani 1 1 d . . . . .
C9 C 0.2227(8) 0.5990(2) 0.3447(6) 0.087(3) Uani 1 1 d . . . . .
C35 C 0.2226(9) 0.9617(3) 0.4134(7) 0.101(3) Uani 1 1 d . . . . .
H35 H 0.155223 0.970342 0.383336 0.121 Uiso 1 1 calc R . . . .
C49 C 0.5447(9) 0.7949(3) 0.6807(6) 0.096(3) Uani 1 1 d . . . . .
H49 H 0.601340 0.789855 0.727369 0.116 Uiso 1 1 calc R . . . .
C37 C 0.3901(8) 0.9705(2) 0.5067(6) 0.088(3) Uani 1 1 d . . . . .
H37 H 0.440927 0.985441 0.542120 0.106 Uiso 1 1 calc R . . . .
C33 C 0.7565(7) 0.8021(3) 0.4958(7) 0.101(3) Uani 1 1 d D . . . .
H33 H 0.821781 0.796968 0.534661 0.121 Uiso 1 1 calc R . . . .
C45 C 0.1864(9) 0.7870(3) 0.5751(7) 0.105(3) Uani 1 1 d . . . . .
H45 H 0.202734 0.771886 0.621575 0.127 Uiso 1 1 calc R . . . .
C18 C 0.3689(7) 0.6062(2) 0.2022(7) 0.101(3) Uani 1 1 d . . . . .
H18A H 0.306195 0.619215 0.170573 0.151 Uiso 1 1 calc GR . . . .
H18B H 0.428174 0.610461 0.178487 0.151 Uiso 1 1 calc GR . . . .
H18C H 0.387923 0.614785 0.258518 0.151 Uiso 1 1 calc GR . . . .
C29 C 0.5988(9) 0.7998(3) 0.2264(8) 0.107(3) Uani 1 1 d . . . . .
H29 H 0.669389 0.791725 0.232833 0.129 Uiso 1 1 calc R . . . .
C36 C 0.2928(9) 0.9847(3) 0.4633(7) 0.099(3) Uani 1 1 d . . . . .
H36 H 0.275822 1.009265 0.468051 0.119 Uiso 1 1 calc R . . . .
C24 C 0.3455(7) 0.4366(2) 0.1350(5) 0.077(2) Uani 1 1 d . . . . .
H24 H 0.272038 0.440930 0.112111 0.093 Uiso 1 1 calc R . . . .
C26 C 0.3954(8) 0.8240(3) 0.2097(6) 0.089(3) Uani 1 1 d . . . . .
H26 H 0.324937 0.832103 0.203432 0.106 Uiso 1 1 calc R . . . .
C32 C 0.7362(7) 0.7957(3) 0.4114(7) 0.097(3) Uani 1 1 d D . . . .
H32 H 0.782111 0.785484 0.382917 0.117 Uiso 1 1 calc R . . . .
C10 C 0.2275(9) 0.5595(2) 0.3721(6) 0.119(4) Uani 1 1 d . . . . .
H10A H 0.284951 0.547224 0.356214 0.178 Uiso 1 1 calc GR . . . .
H10B H 0.159917 0.547738 0.346223 0.178 Uiso 1 1 calc GR . . . .
H10C H 0.240626 0.558471 0.431342 0.178 Uiso 1 1 calc GR . . . .
C43 C 0.0607(8) 0.8128(3) 0.4611(8) 0.107(3) Uani 1 1 d . . . . .
H43 H -0.010158 0.815567 0.428597 0.128 Uiso 1 1 calc R . . . .
C48 C 0.4365(10) 0.7883(3) 0.6715(7) 0.105(3) Uani 1 1 d . . . . .
H48 H 0.406183 0.776981 0.709787 0.125 Uiso 1 1 calc R . . . .
B1 B 0.6513(8) 0.8298(3) 0.5953(7) 0.081(3) Uani 1 1 d . . . . .
H1A H 0.716229 0.825777 0.641298 0.098 Uiso 1 1 calc R . . . .
C44 C 0.0835(10) 0.7918(3) 0.5316(9) 0.118(4) Uani 1 1 d . . . . .
H44 H 0.027843 0.780984 0.549120 0.141 Uiso 1 1 calc R . . . .
C42 C 0.1436(7) 0.8294(3) 0.4400(7) 0.093(3) Uani 1 1 d . . . . .
H42 H 0.127329 0.844425 0.393304 0.111 Uiso 1 1 calc R . . . .
C28 C 0.5251(13) 0.8018(3) 0.1476(8) 0.129(4) Uani 1 1 d . . . . .
H28 H 0.544788 0.793963 0.100835 0.155 Uiso 1 1 calc R . . . .
C27 C 0.4254(11) 0.8151(3) 0.1407(7) 0.122(4) Uani 1 1 d . . . . .
H27 H 0.377232 0.818203 0.088567 0.146 Uiso 1 1 calc R . . . .
S2 S 0.44838(18) 0.53527(6) 0.22138(16) 0.0871(7) Uani 1 1 d . . . . .
F3 F -0.0208(5) 0.6381(2) 0.1325(5) 0.150(2) Uani 1 1 d . U . . .
F7 F 0.0129(5) 0.51879(18) 0.1141(6) 0.165(3) Uani 1 1 d . U . . .
F2 F -0.0671(6) 0.6020(3) 0.2084(5) 0.187(3) Uani 1 1 d . U . . .
F6 F 0.0659(6) 0.5433(3) 0.0268(5) 0.188(3) Uani 1 1 d . U . . .
C14 C 0.0485(8) 0.5521(3) 0.0962(7) 0.102(3) Uani 1 1 d D U . . .
C13 C -0.0406(7) 0.5779(3) 0.0885(7) 0.110(3) Uani 1 1 d D U . . .
C12 C -0.0062(8) 0.6040(3) 0.1568(7) 0.097(3) Uani 1 1 d D . . . .
F5 F -0.1410(7) 0.5677(4) 0.0584(10) 0.118(6) Uani 0.60(2) 1 d D U P A 6
F4A F -0.1267(16) 0.5861(7) 0.0266(13) 0.134(9) Uani 0.40(2) 1 d D U P A 5
F5A F -0.1042(13) 0.5564(4) 0.1268(13) 0.116(8) Uani 0.40(2) 1 d D U P A 5
F4 F -0.0312(14) 0.5977(3) 0.0188(7) 0.157(7) Uani 0.60(2) 1 d D . P A 6
P1 P 0.9098(3) 0.76515(13) 0.2055(3) 0.1458(15) Uani 1 1 d . . . . .
F13 F 0.9521(7) 0.7265(3) 0.1957(7) 0.223(4) Uani 1 1 d . U . . .
F10 F 1.0194(7) 0.7823(3) 0.2142(8) 0.229(4) Uani 1 1 d . U . . .
F8 F 0.8026(7) 0.7478(3) 0.2028(8) 0.236(4) Uani 1 1 d . U . . .
F11 F 0.8712(16) 0.7699(5) 0.1185(11) 0.374(9) Uani 1 1 d . U . . .
F9 F 0.9473(14) 0.7600(4) 0.2961(7) 0.316(7) Uani 1 1 d . U . . .
F12 F 0.8646(9) 0.8005(3) 0.2224(10) 0.263(5) Uani 1 1 d . U . . .

loop_
_atom_site_aniso_label
_atom_site_aniso_U_11
_atom_site_aniso_U_22
_atom_site_aniso_U_33
_atom_site_aniso_U_23
_atom_site_aniso_U_13
_atom_site_aniso_U_12
Dy1 0.0570(2) 0.0499(2) 0.0787(3) -0.00464(19) 0.01729(19) -0.00438(18)
S1 0.128(2) 0.0673(15) 0.0871(17) -0.0044(12) 0.0135(16) -0.0088(14)
F1 0.064(3) 0.081(3) 0.088(3) -0.002(2) 0.012(2) -0.001(2)
N5 0.061(4) 0.061(4) 0.082(5) -0.009(3) 0.021(4) -0.002(3)
N3 0.062(4) 0.051(4) 0.090(5) -0.008(3) 0.017(4) 0.001(3)
N11 0.062(4) 0.068(4) 0.100(6) -0.003(4) 0.017(4) 0.009(4)
N7 0.064(4) 0.049(4) 0.087(5) 0.000(3) 0.026(4) 0.000(3)
N1 0.071(4) 0.056(4) 0.080(5) -0.012(4) 0.019(4) -0.009(4)
N9 0.068(4) 0.062(4) 0.082(5) -0.006(4) 0.013(4) -0.004(3)
N6 0.076(5) 0.064(4) 0.080(5) 0.005(4) 0.020(4) -0.001(4)
N10 0.070(4) 0.065(5) 0.093(5) -0.017(4) 0.017(4) -0.011(4)
N8 0.061(4) 0.076(5) 0.086(5) 0.004(4) 0.016(4) 0.015(4)
N2 0.072(4) 0.057(4) 0.088(5) -0.005(4) 0.021(4) -0.001(4)
N4 0.062(4) 0.062(4) 0.104(6) -0.016(4) 0.028(4) -0.003(4)
C7 0.063(5) 0.053(5) 0.087(6) -0.012(4) 0.019(5) 0.006(4)
C16 0.073(5) 0.060(5) 0.096(6) -0.019(4) 0.019(5) -0.003(4)
C2 0.072(5) 0.058(5) 0.079(6) -0.002(4) 0.014(5) 0.009(4)
C46 0.091(7) 0.064(5) 0.086(7) -0.012(5) 0.050(6) -0.009(5)
C47 0.080(6) 0.063(5) 0.096(7) -0.004(5) 0.035(6) -0.005(5)
C22 0.084(6) 0.082(6) 0.099(7) -0.015(5) 0.019(6) 0.009(5)
C1 0.063(5) 0.054(5) 0.087(6) -0.010(4) 0.010(5) -0.004(4)
C23 0.070(5) 0.068(5) 0.083(6) -0.019(5) 0.027(5) -0.008(5)
C38 0.070(5) 0.058(5) 0.102(7) -0.007(5) 0.028(5) 0.002(4)
C19 0.084(6) 0.047(5) 0.099(7) -0.018(4) 0.028(5) -0.013(4)
C30 0.072(6) 0.062(5) 0.111(8) -0.001(5) 0.034(6) -0.009(5)
C21 0.079(6) 0.080(6) 0.098(7) -0.014(5) 0.012(6) 0.019(5)
C31 0.065(5) 0.055(5) 0.104(7) -0.003(5) 0.024(6) 0.004(4)
C17 0.075(5) 0.064(5) 0.106(7) -0.032(5) 0.035(5) -0.010(5)
C41 0.068(5) 0.076(6) 0.115(8) -0.020(6) 0.014(5) -0.014(5)
C34 0.076(6) 0.081(7) 0.107(7) -0.004(5) 0.028(6) 0.005(5)
C15 0.067(5) 0.064(5) 0.095(6) -0.022(5) 0.014(5) -0.010(4)
C8 0.070(5) 0.048(5) 0.108(7) -0.010(5) 0.030(5) -0.001(4)
C40 0.077(6) 0.067(6) 0.112(7) -0.029(5) 0.029(6) -0.021(5)
C3 0.077(5) 0.064(5) 0.077(6) -0.012(4) 0.025(5) -0.003(5)
C25 0.072(6) 0.052(5) 0.125(8) -0.016(5) 0.031(6) -0.011(4)
C20 0.058(5) 0.076(6) 0.088(6) -0.021(5) 0.015(5) -0.002(4)
C39 0.064(5) 0.054(5) 0.092(6) -0.010(4) 0.031(5) -0.015(4)
C6 0.071(5) 0.050(5) 0.093(6) -0.015(4) 0.017(5) 0.000(4)
C4 0.069(5) 0.063(5) 0.088(6) -0.018(5) 0.010(5) -0.004(4)
C5 0.073(5) 0.049(5) 0.089(6) -0.014(4) 0.010(5) 0.008(4)
C11 0.069(5) 0.051(5) 0.102(7) -0.026(5) 0.009(5) -0.012(4)
C9 0.105(7) 0.055(5) 0.102(7) -0.007(5) 0.029(6) -0.010(5)
C35 0.100(7) 0.083(7) 0.121(9) 0.005(6) 0.033(7) 0.034(6)
C49 0.097(8) 0.101(7) 0.083(7) 0.022(6) 0.010(6) -0.012(6)
C37 0.097(7) 0.056(5) 0.111(7) -0.011(5) 0.025(6) -0.003(5)
C33 0.056(5) 0.108(8) 0.132(10) -0.010(7) 0.012(6) 0.019(5)
C45 0.094(7) 0.120(9) 0.120(9) -0.002(6) 0.059(7) -0.023(7)
C18 0.097(7) 0.056(5) 0.161(9) -0.015(5) 0.055(7) -0.013(5)
C29 0.112(8) 0.106(8) 0.128(10) -0.003(7) 0.072(8) 0.015(6)
C36 0.112(8) 0.068(6) 0.117(9) -0.002(6) 0.031(7) 0.007(6)
C24 0.073(5) 0.054(5) 0.106(7) -0.017(5) 0.027(5) 0.001(4)
C26 0.088(6) 0.101(7) 0.077(7) -0.007(5) 0.022(6) 0.008(6)
C32 0.074(6) 0.106(8) 0.119(9) -0.013(6) 0.037(7) 0.011(6)
C10 0.156(10) 0.067(6) 0.119(9) 0.013(6) 0.015(8) -0.017(6)
C43 0.058(6) 0.115(9) 0.151(11) -0.012(8) 0.036(7) -0.017(6)
C48 0.134(10) 0.085(7) 0.100(8) 0.028(6) 0.041(8) -0.004(7)
B1 0.063(6) 0.092(8) 0.086(8) 0.002(6) 0.014(6) 0.006(6)
C44 0.098(9) 0.115(9) 0.162(12) 0.002(8) 0.072(9) -0.021(7)
C42 0.070(6) 0.081(6) 0.132(9) -0.008(6) 0.035(6) 0.001(5)
C28 0.164(12) 0.143(11) 0.081(9) -0.008(7) 0.034(9) 0.025(9)
C27 0.136(10) 0.144(10) 0.081(8) -0.004(7) 0.022(8) 0.042(9)
S2 0.0734(13) 0.0714(14) 0.1179(19) -0.0195(13) 0.0284(14) -0.0068(12)
F3 0.130(4) 0.115(4) 0.173(4) -0.011(3) -0.012(3) 0.010(3)
F7 0.123(4) 0.104(4) 0.242(7) -0.028(4) 0.006(5) -0.028(4)
F2 0.099(4) 0.287(8) 0.184(6) -0.039(6) 0.054(5) 0.019(5)
F6 0.150(5) 0.254(7) 0.155(6) -0.080(6) 0.032(5) 0.000(5)
C14 0.091(6) 0.090(6) 0.127(7) -0.037(6) 0.031(6) -0.006(5)
C13 0.097(7) 0.101(7) 0.130(8) -0.014(6) 0.029(6) -0.015(6)
C12 0.080(7) 0.082(7) 0.125(9) -0.023(6) 0.022(7) 0.005(6)
F5 0.068(6) 0.124(10) 0.134(13) -0.026(9) -0.021(7) -0.009(6)
F4A 0.107(14) 0.135(16) 0.137(15) -0.002(11) -0.004(11) -0.008(12)
F5A 0.098(10) 0.106(9) 0.135(11) -0.033(7) 0.017(8) 0.015(7)
F4 0.163(14) 0.154(11) 0.138(11) -0.018(8) 0.016(9) 0.001(9)
P1 0.098(2) 0.175(4) 0.160(4) -0.063(3) 0.028(2) 0.003(3)
F13 0.179(7) 0.194(8) 0.297(11) -0.086(8) 0.064(7) 0.051(6)
F10 0.131(6) 0.225(9) 0.316(12) 0.004(8) 0.034(7) -0.018(6)
F8 0.145(6) 0.221(7) 0.356(9) -0.051(7) 0.092(6) -0.014(6)
F11 0.416(16) 0.390(16) 0.235(12) 0.043(12) -0.050(12) -0.033(14)
F9 0.444(16) 0.363(14) 0.142(8) -0.051(9) 0.080(10) -0.067(13)
F12 0.207(7) 0.217(8) 0.361(10) -0.063(7) 0.069(7) 0.029(7)

loop_
_atom_type_symbol
_atom_type_description
_atom_type_scat_dispersion_real
_atom_type_scat_dispersion_imag
_atom_type_scat_source
C C 0.0033 0.0016 'International Tables Vol C Tables 4.2.6.8 and 6.1.1.4'
H H 0.0000 0.0000 'International Tables Vol C Tables 4.2.6.8 and 6.1.1.4'
B B 0.0013 0.0007 'International Tables Vol C Tables 4.2.6.8 and 6.1.1.4'
Dy Dy -0.1892 4.4098 'International Tables Vol C Tables 4.2.6.8 and 6.1.1.4'
F F 0.0171 0.0103 'International Tables Vol C Tables 4.2.6.8 and 6.1.1.4'
N N 0.0061 0.0033 'International Tables Vol C Tables 4.2.6.8 and 6.1.1.4'
P P 0.1023 0.0942 'International Tables Vol C Tables 4.2.6.8 and 6.1.1.4'
S S 0.1246 0.1234 'International Tables Vol C Tables 4.2.6.8 and 6.1.1.4'

loop_
_geom_angle_atom_site_label_1
_geom_angle_atom_site_label_2
_geom_angle_atom_site_label_3
_geom_angle
_geom_angle_site_symmetry_3
F1 Dy1 N5 139.7(2) .
F1 Dy1 N3 75.14(19) .
F1 Dy1 N11 85.7(2) 2_655
F1 Dy1 N7 139.1(2) .
F1 Dy1 N1 86.3(2) .
F1 Dy1 N9 135.5(2) .
F1 Dy1 N2 75.5(2) .
F1 Dy1 N4 78.4(2) .
N5 Dy1 N3 103.8(2) .
N5 Dy1 N11 132.4(2) 2_655
N5 Dy1 N1 74.2(2) .
N5 Dy1 N9 65.5(2) .
N5 Dy1 N2 125.8(2) .
N5 Dy1 N4 61.9(2) .
N3 Dy1 N11 69.0(2) 2_655
N3 Dy1 N4 81.5(2) .
N7 Dy1 N5 72.9(2) .
N7 Dy1 N3 129.3(2) .
N7 Dy1 N11 77.1(2) 2_655
N7 Dy1 N1 81.1(2) .
N7 Dy1 N9 72.5(2) .
N7 Dy1 N2 63.7(2) .
N7 Dy1 N4 130.9(2) .
N1 Dy1 N3 148.3(2) .
N1 Dy1 N11 135.9(2) 2_655
N1 Dy1 N2 68.59(19) .
N1 Dy1 N4 69.5(2) .
N9 Dy1 N3 61.5(2) .
N9 Dy1 N11 70.7(2) 2_655
N9 Dy1 N1 136.6(2) .
N9 Dy1 N2 124.2(2) .
N9 Dy1 N4 103.0(2) .
N2 Dy1 N3 128.4(2) .
N2 Dy1 N11 67.4(2) 2_655
N2 Dy1 N4 131.5(2) .
N4 Dy1 N11 149.3(2) 2_655
C6 S1 C9 92.8(4) .
N6 N5 Dy1 129.0(5) .
C47 N5 Dy1 125.0(6) .
C47 N5 N6 105.7(7) .
C38 N3 Dy1 119.5(5) .
C38 N3 C34 117.3(7) .
C34 N3 Dy1 122.2(6) .
C21 N11 Dy1 120.6(5) 2_645
C21 N11 C25 114.8(7) .
C25 N11 Dy1 123.5(6) 2_645
N8 N7 Dy1 129.1(5) .
N8 N7 C31 107.9(6) .
C31 N7 Dy1 123.0(5) .
C1 N1 Dy1 125.2(5) .
C1 N1 C5 116.8(7) .
C5 N1 Dy1 117.9(5) .
N10 N9 Dy1 128.1(5) .
C39 N9 Dy1 124.7(5) .
C39 N9 N10 107.0(6) .
N5 N6 B1 118.9(7) .
C49 N6 N5 111.4(8) .
C49 N6 B1 128.0(9) .
N9 N10 B1 119.2(7) .
C41 N10 N9 110.2(7) .
C41 N10 B1 129.9(8) .
N7 N8 B1 120.8(7) .
C33 N8 N7 107.4(7) .
C33 N8 B1 131.7(8) .
C30 N2 Dy1 118.5(6) .
C26 N2 Dy1 123.1(6) .
C26 N2 C30 118.2(8) .
C46 N4 Dy1 119.6(5) .
C42 N4 Dy1 122.1(7) .
C42 N4 C46 116.9(8) .
C8 C7 H7 123.7 .
C6 C7 H7 123.7 .
C6 C7 C8 112.5(8) .
C19 C16 C15 122.7(7) .
C17 C16 C19 111.4(7) .
C17 C16 C15 126.0(7) .
C1 C2 H2 120.7 .
C1 C2 C3 118.7(7) .
C3 C2 H2 120.7 .
N4 C46 C47 114.4(8) .
N4 C46 C45 121.1(9) .
C45 C46 C47 124.6(10) .
N5 C47 C46 117.7(9) .
N5 C47 C48 109.3(8) .
C48 C47 C46 133.1(10) .
C23 C22 H22 120.9 .
C21 C22 H22 120.9 .
C21 C22 C23 118.3(9) .
N1 C1 C2 124.0(7) .
N1 C1 H1 118.0 .
C2 C1 H1 118.0 .
C22 C23 C20 121.7(8) .
C24 C23 C22 117.1(8) .
C24 C23 C20 121.0(8) .
N3 C38 C39 115.8(7) .
N3 C38 C37 122.2(8) .
C37 C38 C39 121.9(8) .
C16 C19 H19 122.9 .
C20 C19 C16 114.1(7) .
C20 C19 H19 122.9 .
N2 C30 C31 115.9(8) .
N2 C30 C29 121.2(10) .
C29 C30 C31 122.9(9) .
N11 C21 C22 125.5(8) .
N11 C21 H21 117.3 .
C22 C21 H21 117.3 .
N7 C31 C30 118.6(7) .
N7 C31 C32 110.2(8) .
C32 C31 C30 131.1(9) .
C16 C17 C18 130.0(8) .
C16 C17 S2 110.0(6) .
C18 C17 S2 120.0(6) .
N10 C41 H41 125.9 .
N10 C41 C40 108.2(8) .
C40 C41 H41 125.9 .
N3 C34 H34 118.8 .
N3 C34 C35 122.5(9) .
C35 C34 H34 118.8 .
C11 C15 C16 129.5(8) .
C11 C15 C14 109.9(8) .
C14 C15 C16 120.5(7) .
C7 C8 C11 122.3(8) .
C9 C8 C7 112.8(8) .
C9 C8 C11 124.9(7) .
C41 C40 H40 127.4 .
C41 C40 C39 105.2(7) .
C39 C40 H40 127.4 .
C2 C3 C6 120.7(8) .
C4 C3 C2 117.4(7) .
C4 C3 C6 121.8(8) .
N11 C25 H25 118.0 .
N11 C25 C24 123.9(8) .
C24 C25 H25 118.0 .
C23 C20 S2 120.9(6) .
C19 C20 C23 128.2(7) .
C19 C20 S2 110.0(6) .
N9 C39 C38 116.5(7) .
N9 C39 C40 109.3(7) .
C40 C39 C38 134.1(8) .
C7 C6 S1 111.1(6) .
C7 C6 C3 125.5(8) .
C3 C6 S1 123.4(6) .
C3 C4 H4 120.3 .
C5 C4 C3 119.4(8) .
C5 C4 H4 120.3 .
N1 C5 C4 123.7(7) .
N1 C5 H5 118.1 .
C4 C5 H5 118.1 .
C15 C11 C8 127.8(8) .
C15 C11 C12 110.2(8) .
C8 C11 C12 121.9(8) .
C8 C9 S1 110.7(6) .
C8 C9 C10 130.1(8) .
C10 C9 S1 119.2(8) .
C34 C35 H35 119.6 .
C36 C35 C34 120.8(10) .
C36 C35 H35 119.6 .
N6 C49 H49 126.4 .
N6 C49 C48 107.1(9) .
C48 C49 H49 126.4 .
C38 C37 H37 120.0 .
C36 C37 C38 120.0(9) .
C36 C37 H37 120.0 .
N8 C33 H33 124.5 .
N8 C33 C32 111.1(8) .
C32 C33 H33 124.5 .
C46 C45 H45 119.9 .
C44 C45 C46 120.1(11) .
C44 C45 H45 119.9 .
C17 C18 H18A 109.5 .
C17 C18 H18B 109.5 .
C17 C18 H18C 109.5 .
H18A C18 H18B 109.5 .
H18A C18 H18C 109.5 .
H18B C18 H18C 109.5 .
C30 C29 H29 121.0 .
C30 C29 C28 118.0(10) .
C28 C29 H29 121.0 .
C35 C36 C37 117.1(9) .
C35 C36 H36 121.4 .
C37 C36 H36 121.4 .
C23 C24 C25 120.0(8) .
C23 C24 H24 120.0 .
C25 C24 H24 120.0 .
N2 C26 H26 118.2 .
N2 C26 C27 123.6(10) .
C27 C26 H26 118.2 .
C31 C32 H32 128.3 .
C33 C32 C31 103.4(8) .
C33 C32 H32 128.3 .
C9 C10 H10A 109.5 .
C9 C10 H10B 109.5 .
C9 C10 H10C 109.5 .
H10A C10 H10B 109.5 .
H10A C10 H10C 109.5 .
H10B C10 H10C 109.5 .
C44 C43 H43 120.8 .
C42 C43 H43 120.8 .
C42 C43 C44 118.4(10) .
C47 C48 C49 106.5(9) .
C47 C48 H48 126.8 .
C49 C48 H48 126.8 .
N6 B1 N10 107.0(7) .
N6 B1 H1A 110.8 .
N10 B1 H1A 110.8 .
N8 B1 N6 109.6(8) .
N8 B1 N10 107.8(8) .
N8 B1 H1A 110.8 .
C45 C44 C43 119.5(11) .
C45 C44 H44 120.3 .
C43 C44 H44 120.3 .
N4 C42 C43 124.0(10) .
N4 C42 H42 118.0 .
C43 C42 H42 118.0 .
C29 C28 H28 120.5 .
C27 C28 C29 119.0(11) .
C27 C28 H28 120.5 .
C26 C27 H27 120.1 .
C28 C27 C26 119.8(11) .
C28 C27 H27 120.1 .
C17 S2 C20 94.2(4) .
F7 C14 C15 111.9(10) .
F7 C14 C13 107.1(9) .
F6 C14 C15 119.1(9) .
F6 C14 F7 97.1(9) .
F6 C14 C13 114.0(11) .
C13 C14 C15 106.9(7) .
C14 C13 C12 106.7(8) .
F5 C13 C14 121.3(10) .
F5 C13 C12 123.0(10) .
F5 C13 F4 97.2(13) .
F4A C13 C14 133.1(14) .
F4A C13 C12 118.2(14) .
F4A C13 F5A 91.0(15) .
F5A C13 C14 98.0(10) .
F5A C13 C12 95.6(10) .
F4 C13 C14 99.5(10) .
F4 C13 C12 103.7(10) .
F3 C12 C11 113.9(8) .
F3 C12 F2 101.3(9) .
F3 C12 C13 113.0(10) .
F2 C12 C11 111.1(9) .
F2 C12 C13 111.8(9) .
C13 C12 C11 106.0(7) .
F10 P1 F13 92.5(6) .
F8 P1 F13 87.5(6) .
F8 P1 F10 176.2(8) .
F11 P1 F13 92.2(9) .
F11 P1 F10 96.2(10) .
F11 P1 F8 87.6(9) .
F11 P1 F9 178.6(11) .
F11 P1 F12 92.6(10) .
F9 P1 F13 88.0(8) .
F9 P1 F10 85.2(7) .
F9 P1 F8 91.0(9) .
F9 P1 F12 87.1(8) .
F12 P1 F13 173.5(8) .
F12 P1 F10 91.4(7) .
F12 P1 F8 88.3(6) .

loop_
_geom_bond_atom_site_label_1
_geom_bond_atom_site_label_2
_geom_bond_distance
_geom_bond_site_symmetry_2
Dy1 F1 2.095(4) .
Dy1 N5 2.490(7) .
Dy1 N3 2.647(6) .
Dy1 N11 2.651(7) 2_655
Dy1 N7 2.453(6) .
Dy1 N1 2.563(6) .
Dy1 N9 2.495(6) .
Dy1 N2 2.631(7) .
Dy1 N4 2.649(7) .
S1 C6 1.710(9) .
S1 C9 1.740(9) .
N5 N6 1.362(9) .
N5 C47 1.340(10) .
N3 C38 1.318(9) .
N3 C34 1.332(10) .
N11 C21 1.305(10) .
N11 C25 1.318(10) .
N7 N8 1.357(8) .
N7 C31 1.357(10) .
N1 C1 1.333(9) .
N1 C5 1.345(9) .
N9 N10 1.356(9) .
N9 C39 1.327(9) .
N6 C49 1.310(11) .
N6 B1 1.543(12) .
N10 C41 1.323(10) .
N10 B1 1.549(13) .
N8 C33 1.350(10) .
N8 B1 1.514(12) .
N2 C30 1.344(10) .
N2 C26 1.329(10) .
N4 C46 1.362(10) .
N4 C42 1.328(10) .
C7 H7 0.9300 .
C7 C8 1.441(10) .
C7 C6 1.379(10) .
C16 C19 1.458(10) .
C16 C17 1.391(10) .
C16 C15 1.469(11) .
C2 H2 0.9300 .
C2 C1 1.379(10) .
C2 C3 1.411(11) .
C46 C47 1.451(12) .
C46 C45 1.374(12) .
C47 C48 1.373(12) .
C22 H22 0.9300 .
C22 C23 1.377(11) .
C22 C21 1.372(11) .
C1 H1 0.9300 .
C23 C20 1.464(11) .
C23 C24 1.343(10) .
C38 C39 1.462(11) .
C38 C37 1.399(11) .
C19 H19 0.9300 .
C19 C20 1.345(10) .
C30 C31 1.447(12) .
C30 C29 1.401(12) .
C21 H21 0.9300 .
C31 C32 1.390(8) .
C17 C18 1.485(10) .
C17 S2 1.711(8) .
C41 H41 0.9300 .
C41 C40 1.375(8) .
C34 H34 0.9300 .
C34 C35 1.383(12) .
C15 C11 1.329(10) .
C15 C14 1.466(12) .
C8 C11 1.447(11) .
C8 C9 1.362(11) .
C40 H40 0.9300 .
C40 C39 1.395(7) .
C3 C6 1.458(10) .
C3 C4 1.386(11) .
C25 H25 0.9300 .
C25 C24 1.381(10) .
C20 S2 1.723(8) .
C4 H4 0.9300 .
C4 C5 1.374(10) .
C5 H5 0.9300 .
C11 C12 1.481(12) .
C9 C10 1.510(12) .
C35 H35 0.9300 .
C35 C36 1.344(13) .
C49 H49 0.9300 .
C49 C48 1.377(13) .
C37 H37 0.9300 .
C37 C36 1.366(12) .
C33 H33 0.9300 .
C33 C32 1.383(8) .
C45 H45 0.9300 .
C45 C44 1.336(14) .
C18 H18A 0.9600 .
C18 H18B 0.9600 .
C18 H18C 0.9600 .
C29 H29 0.9300 .
C29 C28 1.401(14) .
C36 H36 0.9300 .
C24 H24 0.9300 .
C26 H26 0.9300 .
C26 C27 1.351(13) .
C32 H32 0.9300 .
C10 H10A 0.9600 .
C10 H10B 0.9600 .
C10 H10C 0.9600 .
C43 H43 0.9300 .
C43 C44 1.371(14) .
C43 C42 1.352(12) .
C48 H48 0.9300 .
B1 H1A 0.9800 .
C44 H44 0.9300 .
C42 H42 0.9300 .
C28 H28 0.9300 .
C28 C27 1.344(15) .
C27 H27 0.9300 .
F3 C12 1.308(11) .
F7 C14 1.361(12) .
F2 C12 1.313(11) .
F6 C14 1.281(12) .
C14 C13 1.457(10) .
C13 C12 1.462(9) .
C13 F5 1.305(9) .
C13 F4A 1.329(10) .
C13 F5A 1.405(9) .
C13 F4 1.404(9) .
P1 F13 1.535(9) .
P1 F10 1.509(9) .
P1 F8 1.506(10) .
P1 F11 1.416(16) .
P1 F9 1.474(12) .
P1 F12 1.475(11) .

loop_
_platon_squeeze_void_nr
_platon_squeeze_void_average_x
_platon_squeeze_void_average_y
_platon_squeeze_void_average_z
_platon_squeeze_void_volume
_platon_squeeze_void_count_electrons
_platon_squeeze_void_content
1 -0.007 0.000 0.000 1503 344 ' not identified '
2 0.016 0.500 0.500 1503 344 ' not identified '
